data_2012579
loop_
_publ_author_name
'Seela, Frank'
'Rosemeyer, Helmut'
'Melenewski, Alexander'
'Heithoff, Eva-Maria'
'Eickmeier, Henning'
'Reuter, Hans'

_publ_section_title
;
 The \a-<small>D</small> anomer of 5-aza-7-deaza-2'-deoxyguanosine
;
_journal_issue 3
_journal_name_full 'Acta Crystallographica Section C'
_journal_page_first o142
_journal_page_last o144
_journal_paper_doi 10.1107/S0108270101021916
_journal_volume 58
_journal_year 2002
_chemical_formula_iupac 'C10 H13 N5 O4, H2 O'
_chemical_formula_moiety 'C10 H13 N5 O4, H2 O'
_chemical_formula_sum 'C10 H15 N5 O5'
_chemical_formula_weight 285.27
_chemical_name_common 9-(2-deoxy-\a-D-ribofuranosyl)-5-aza-7-deazaguanine
_chemical_name_systematic
;
2-amino-8-(2-deoxy-\a-D-erythro-pentofuranosyl)
-8H-imidazo[1,2-a][1,3,5]triazin-4-one monohydrate
;
_space_group_IT_number 4
_symmetry_cell_setting monoclinic
_symmetry_space_group_name_Hall 'P 2yb'
_symmetry_space_group_name_H-M 'P 1 21 1'
_atom_sites_solution_hydrogens geom
_atom_sites_solution_primary direct
_atom_sites_solution_secondary difmap
_audit_creation_method SHELXL-97
_cell_angle_alpha 90.00
_cell_angle_beta 107.460(13)
_cell_angle_gamma 90.00
_cell_formula_units_Z 2
_cell_length_a 8.5397(14)
_cell_length_b 7.1025(14)
_cell_length_c 10.7187(16)
_cell_measurement_reflns_used 38
_cell_measurement_temperature 293(2)
_cell_measurement_theta_max 17.16
_cell_measurement_theta_min 4.93
_cell_volume 620.17(19)
_computing_cell_refinement XSCANS
_computing_data_collection 'XSCANS (Siemens, 1996)'
_computing_data_reduction 'SHELXTL (Sheldrick, 1997a)'
_computing_molecular_graphics 'DIAMOND (Brandenburg, 1999) and SHELXTL'
_computing_publication_material SHELXTL
_computing_structure_refinement 'SHELXL97 (Sheldrick, 1997b)'
_computing_structure_solution 'SHELXS97 (Sheldrick, 1997b)'
_diffrn_ambient_temperature 293(2)
_diffrn_measured_fraction_theta_full 1.000
_diffrn_measured_fraction_theta_max 1.000
_diffrn_measurement_device_type 'Siemens P4'
_diffrn_measurement_method 2\q/\w
_diffrn_radiation_monochromator graphite
_diffrn_radiation_source 'fine-focus sealed tube'
_diffrn_radiation_type MoK\a
_diffrn_radiation_wavelength .71073
_diffrn_reflns_av_R_equivalents .0485
_diffrn_reflns_av_sigmaI/netI .0475
_diffrn_reflns_limit_h_max 10
_diffrn_reflns_limit_h_min -10
_diffrn_reflns_limit_k_max 8
_diffrn_reflns_limit_k_min -8
_diffrn_reflns_limit_l_max 12
_diffrn_reflns_limit_l_min -12
_diffrn_reflns_number 2526
_diffrn_reflns_theta_full 24.98
_diffrn_reflns_theta_max 24.98
_diffrn_reflns_theta_min 1.99
_diffrn_standards_decay_% none
_diffrn_standards_interval_count 97
_diffrn_standards_number 3
_exptl_absorpt_coefficient_mu .124
_exptl_absorpt_correction_T_max .3586
_exptl_absorpt_correction_T_min .2959
_exptl_absorpt_correction_type 'empirical \y scans'
_exptl_absorpt_process_details '(SHELXTL; Sheldrick, 1997a)'
_exptl_crystal_colour colourless
_exptl_crystal_density_diffrn 1.528
_exptl_crystal_density_meas ?
_exptl_crystal_density_method 'not measured'
_exptl_crystal_description prism
_exptl_crystal_F_000 300
_exptl_crystal_size_max .5
_exptl_crystal_size_mid .4
_exptl_crystal_size_min .2
_refine_diff_density_max .130
_refine_diff_density_min -.187
_refine_ls_abs_structure_details 'Flack (1983)'
_refine_ls_abs_structure_Flack -.9(17)
_refine_ls_extinction_coef .041(4)
_refine_ls_extinction_expression Fc^*^=kFc[1+0.001xFc^2^\l^3^/sin(2\q)]^-1/4^
_refine_ls_extinction_method SHELXL97
_refine_ls_goodness_of_fit_ref 1.093
_refine_ls_hydrogen_treatment mixed
_refine_ls_matrix_type full
_refine_ls_number_parameters 204
_refine_ls_number_reflns 1194
_refine_ls_number_restraints 60
_refine_ls_restrained_S_all 1.063
_refine_ls_R_factor_all .0319
_refine_ls_R_factor_gt .0297
_refine_ls_shift/su_max <0.001
_refine_ls_shift/su_mean .000
_refine_ls_structure_factor_coef Fsqd
_refine_ls_weighting_details 'calc w = 1/[\s^2^(Fo^2^)+(0.0256P)^2^+0.0846P] where P = (Fo^2^+2Fc^2^)/3'
_refine_ls_weighting_scheme calc
_refine_ls_wR_factor_gt .0740
_refine_ls_wR_factor_ref .0762
_reflns_number_gt 1123
_reflns_number_total 1194
_reflns_threshold_expression I>2\s(I)
_cod_data_source_file jz1477.cif
_cod_data_source_block I
_cod_depositor_comments
;
The following automatic conversions were performed:
'_symmetry_cell_setting' value 'Monoclinic' changed to 'monoclinic'
according to '/home/saulius/struct/CIF-dictionaries/cif_core.dic'
dictionary named 'cif_core.dic' version 2.4.1 from 2010-06-29.

Automatic conversion script
Id: cif_fix_enum 1527 2010-12-29 10:47:43Z saulius 

The following automatic conversions were performed:

'_chemical_melting_point' value 'no' was changed to '?' - the value
is undefined or not given.

'_symmetry_cell_setting' value
'Monoclinic' changed to 'monoclinic' according to
/home/saulius/struct/CIF-dictionaries/cif_core.dic dictionary named
'cif_core.dic' version 2.4.1 from 2010-06-29.

Automatic conversion script
Id: cif_fix_values 1715 2011-07-08 13:25:40Z adriana 

The following automatic conversions were performed:

'_exptl_crystal_density_meas' value 'not measured' was changed to '?'
- the value is perceived as not measured.

Automatic conversion script
Id: cif_fix_values 3008 2015-01-20 13:52:24Z robertas 
;
_cod_original_cell_volume 620.17(18)
_cod_original_sg_symbol_H-M 'P 21'
_cod_database_code 2012579
_cod_database_fobs_code 2012579

loop_
_symmetry_equiv_pos_as_xyz
'x, y, z'
'-x, y+1/2, -z'

loop_
_atom_site_label
_atom_site_fract_x
_atom_site_fract_y
_atom_site_fract_z
_atom_site_U_iso_or_equiv
_atom_site_adp_type
_atom_site_calc_flag
_atom_site_refinement_flags
_atom_site_occupancy
_atom_site_disorder_assembly
_atom_site_disorder_group
_atom_site_type_symbol
N1 .1546(3) .1286(4) -.0719(2) .0425(6) Uani d U 1 . . N
C2 .2080(3) .3054(4) -.0367(2) .0344(6) Uani d U 1 . . C
N2 .1206(3) .4459(3) -.1047(2) .0444(6) Uani d DU 1 . . N
H21 .020(3) .431(6) -.166(2) .056(2) Uiso d D 1 . . H
H22 .153(4) .566(3) -.078(3) .056(2) Uiso d D 1 . . H
N3 .3440(2) .3536(3) .06279(18) .0347(5) Uani d U 1 . . N
C4 .4222(3) .2059(4) .1264(2) .0325(5) Uani d U 1 . . C
N5 .3758(3) .0247(4) .0987(2) .0378(5) Uani d U 1 . . N
C6 .2350(4) -.0188(4) -.0050(3) .0449(7) Uani d U 1 . . C
O6 .1970(4) -.1842(4) -.0267(3) .0720(8) Uani d U 1 . . O
C7 .4833(3) -.0936(5) .1890(3) .0475(7) Uani d U 1 . . C
H7 .4781 -.2242 .1924 .056(2) Uiso calc R 1 . . H
C8 .5944(4) .0170(5) .2691(3) .0443(7) Uani d U 1 . . C
H8 .6815 -.0234 .3392 .056(2) Uiso calc R 1 . . H
N9 .5586(3) .2050(4) .2305(2) .0363(5) Uani d U 1 . . N
C1' .6423(3) .3777(4) .2885(2) .0380(6) Uani d U 1 . . C
H1' .6271 .4721 .2192 .056(2) Uiso calc R 1 . . H
C2' .8259(3) .3554(5) .3562(2) .0413(6) Uani d U 1 . . C
H2'1 .8690 .2465 .3228 .056(2) Uiso calc R 1 . . H
H2'2 .8855 .4665 .3437 .056(2) Uiso calc R 1 . . H
C3' .8386(3) .3295(5) .4995(2) .0417(6) Uani d U 1 . . C
H3'1 .9418 .3820 .5557 .056(2) Uiso calc R 1 . . H
O3' .8285(3) .1340(4) .52308(19) .0593(6) Uani d DU 1 . . O
H3'2 .818(3) .130(6) .598(2) .056(2) Uiso d D 1 . . H
C4' .6928(3) .4404(5) .5133(2) .0383(6) Uani d U 1 . . C
H4' .6442 .3742 .5729 .056(2) Uiso calc R 1 . . H
O4' .57465(19) .4487(4) .38377(17) .0487(6) Uani d U 1 . . O
C5' .7331(3) .6406(5) .5601(2) .0442(6) Uani d U 1 . . C
H5'2 .7961 .7017 .5098 .056(2) Uiso calc R 1 . . H
H5'3 .6329 .7118 .5494 .056(2) Uiso calc R 1 . . H
O5' .8264(3) .6324(3) .69483(19) .0497(5) Uani d DU 1 . . O
H5'1 .834(4) .744(3) .720(3) .056(2) Uiso d D 1 . . H
O1 .8449(2) .0247(4) .76920(17) .0511(6) Uani d D 1 . . O
H11 .930(2) .048(6) .824(2) .056(2) Uiso d D 1 . . H
H12 .777(2) .034(6) .807(2) .056(2) Uiso d D 1 . . H

loop_
_atom_site_aniso_label
_atom_site_aniso_U_11
_atom_site_aniso_U_22
_atom_site_aniso_U_33
_atom_site_aniso_U_12
_atom_site_aniso_U_13
_atom_site_aniso_U_23
N1 .0456(12) .0329(12) .0430(11) -.0037(11) .0040(9) -.0101(11)
C2 .0389(12) .0313(14) .0315(12) -.0056(12) .0085(10) -.0060(11)
N2 .0435(11) .0362(13) .0409(11) -.0014(12) -.0064(9) -.0021(11)
N3 .0388(10) .0282(11) .0325(9) -.0033(9) .0040(8) -.0011(9)
C4 .0351(11) .0297(13) .0322(11) -.0028(11) .0091(9) -.0024(11)
N5 .0439(11) .0289(12) .0402(10) -.0001(10) .0118(8) -.0021(10)
C6 .0508(15) .0313(15) .0520(15) -.0050(13) .0145(12) -.0106(13)
O6 .0814(16) .0278(12) .0904(18) -.0108(12) .0010(14) -.0160(12)
C7 .0563(15) .0311(15) .0557(15) .0080(14) .0174(13) .0049(13)
C8 .0474(14) .0379(16) .0434(14) .0090(14) .0073(11) .0082(13)
N9 .0385(11) .0329(12) .0345(10) .0033(11) .0065(8) .0036(9)
C1' .0357(11) .0354(15) .0390(12) -.0015(11) .0051(9) .0024(11)
C2' .0326(11) .0525(17) .0373(11) .0014(13) .0082(9) .0018(13)
C3' .0376(11) .0460(16) .0360(12) .0083(14) .0028(9) .0005(13)
O3' .0909(16) .0474(13) .0354(10) .0232(14) .0128(9) .0070(11)
C4' .0356(11) .0410(15) .0374(11) -.0018(13) .0093(9) -.0025(12)
O4' .0309(8) .0581(15) .0493(10) .0079(10) .0001(7) -.0145(11)
C5' .0389(12) .0419(15) .0459(13) .0022(13) .0039(10) -.0027(14)
O5' .0559(11) .0421(11) .0431(10) -.0024(11) .0026(8) -.0084(10)
O1 .0489(10) .0640(15) .0369(9) -.0104(12) .0075(7) -.0031(11)

loop_
_atom_type_symbol
_atom_type_description
_atom_type_scat_dispersion_real
_atom_type_scat_dispersion_imag
_atom_type_scat_source
C C .0033 .0016 'International Tables Vol C Tables 4.2.6.8 and 6.1.1.4'
H H .0000 .0000 'International Tables Vol C Tables 4.2.6.8 and 6.1.1.4'
N N .0061 .0033 'International Tables Vol C Tables 4.2.6.8 and 6.1.1.4'
O O .0106 .0060 'International Tables Vol C Tables 4.2.6.8 and 6.1.1.4'

loop_
_geom_angle_atom_site_label_1
_geom_angle_atom_site_label_2
_geom_angle_atom_site_label_3
_geom_angle
_geom_angle_publ_flag
C6 N1 C2 120.2(2) no
N2 C2 N1 117.3(2) no
N2 C2 N3 116.6(3) no
N1 C2 N3 126.1(3) no
C2 N2 H21 124(3) no
C2 N2 H22 118(2) no
H21 N2 H22 117(4) no
C4 N3 C2 112.7(2) no
N3 C4 N9 127.6(3) no
N3 C4 N5 125.0(2) no
N9 C4 N5 107.5(2) no
C4 N5 C7 109.4(2) no
C4 N5 C6 120.5(2) no
C7 N5 C6 130.1(3) no
O6 C6 N1 125.9(3) no
O6 C6 N5 118.5(3) no
N1 C6 N5 115.6(2) no
C8 C7 N5 106.6(3) no
C8 C7 H7 126.7 no
N5 C7 H7 126.7 no
C7 C8 N9 108.8(2) no
C7 C8 H8 125.6 no
N9 C8 H8 125.6 no
C4 N9 C8 107.8(2) no
C4 N9 C1' 122.6(2) no
C8 N9 C1' 129.6(2) no
O4' C1' N9 110.8(2) no
O4' C1' C2' 106.20(19) no
N9 C1' C2' 114.6(2) no
O4' C1' H1' 108.4 no
N9 C1' H1' 108.4 no
C2' C1' H1' 108.4 no
C3' C2' C1' 104.2(2) no
C3' C2' H2'1 110.9 no
C1' C2' H2'1 110.9 no
C3' C2' H2'2 110.9 no
C1' C2' H2'2 110.9 no
H2'1 C2' H2'2 108.9 no
O3' C3' C2' 108.0(3) no
O3' C3' C4' 113.3(3) no
C2' C3' C4' 103.0(2) no
O3' C3' H3'1 110.8 no
C2' C3' H3'1 110.8 no
C4' C3' H3'1 110.8 no
C3' O3' H3'2 104(3) no
O4' C4' C5' 107.6(2) no
O4' C4' C3' 106.4(2) no
C5' C4' C3' 114.1(2) no
O4' C4' H4' 109.5 no
C5' C4' H4' 109.5 no
C3' C4' H4' 109.5 no
C1' O4' C4' 111.12(18) no
O5' C5' C4' 107.4(2) no
O5' C5' H5'2 110.2 no
C4' C5' H5'2 110.2 no
O5' C5' H5'3 110.2 no
C4' C5' H5'3 110.2 no
H5'2 C5' H5'3 108.5 no
C5' O5' H5'1 105(2) no
H11 O1 H12 104(2) yes

loop_
_geom_bond_atom_site_label_1
_geom_bond_atom_site_label_2
_geom_bond_site_symmetry_2
_geom_bond_distance
_geom_bond_publ_flag
N1 C6 . 1.337(4) yes
N1 C2 . 1.350(4) yes
C2 N2 . 1.326(4) yes
C2 N3 . 1.364(3) yes
N2 H21 . .914(18) no
N2 H22 . .914(18) no
N3 C4 . 1.318(4) yes
C4 N9 . 1.349(3) yes
C4 N5 . 1.354(4) yes
N5 C7 . 1.397(4) yes
N5 C6 . 1.406(3) yes
C6 O6 . 1.222(4) yes
C7 C8 . 1.329(5) yes
C7 H7 . .9300 no
C8 N9 . 1.404(4) yes
C8 H8 . .9300 no
N9 C1' . 1.461(4) yes
C1' O4' . 1.408(3) yes
C1' C2' . 1.525(3) yes
C1' H1' . .9800 no
C2' C3' . 1.518(3) yes
C2' H2'1 . .9700 no
C2' H2'2 . .9700 no
C3' O3' . 1.419(4) yes
C3' C4' . 1.518(4) yes
C3' H3'1 . .9800 no
O3' H3'2 . .83(2) no
C4' O4' . 1.452(3) yes
C4' C5' . 1.513(4) yes
C4' H4' . .9800 no
C5' O5' . 1.426(3) yes
C5' H5'2 . .9700 no
C5' H5'3 . .9700 no
O5' H5'1 . .83(2) no
O1 H11 . .802(14) no
O1 H12 . .802(14) no

loop_
_geom_hbond_atom_site_label_D
_geom_hbond_atom_site_label_H
_geom_hbond_atom_site_label_A
_geom_hbond_site_symmetry_A
_geom_hbond_distance_DH
_geom_hbond_distance_HA
_geom_hbond_distance_DA
_geom_hbond_angle_DHA
N2 H22 O6 1_565 .914(18) 1.864(19) 2.775(4) 175(3)
O5' H5'1 O1 1_565 .83(2) 2.06(2) 2.889(4) 176(3)
N2 H21 O5' 1_454 .914(18) 2.35(3) 3.073(3) 135(4)
O1 H11 N1 1_656 .802(14) 1.993(16) 2.782(3) 168(3)
O1 H12 N3 2_646 .802(14) 2.35(3) 3.010(3) 140(4)
O3' H3'2 O1 . .83(2) 1.93(3) 2.713(3) 156(4)

loop_
_geom_torsion_atom_site_label_1
_geom_torsion_atom_site_label_2
_geom_torsion_atom_site_label_3
_geom_torsion_atom_site_label_4
_geom_torsion
_geom_torsion_publ_flag
C6 N1 C2 N2 -178.3(3) no
C6 N1 C2 N3 1.7(4) no
N2 C2 N3 C4 179.1(2) no
N1 C2 N3 C4 -.9(4) no
C2 N3 C4 N9 -178.8(2) no
C2 N3 C4 N5 -.1(4) no
N3 C4 N5 C7 -177.6(2) no
N9 C4 N5 C7 1.3(3) no
N3 C4 N5 C6 .3(4) no
N9 C4 N5 C6 179.2(2) no
C2 N1 C6 O6 178.9(4) no
C2 N1 C6 N5 -1.3(4) no
C4 N5 C6 O6 -179.8(3) no
C7 N5 C6 O6 -2.3(5) no
C4 N5 C6 N1 .4(4) no
C7 N5 C6 N1 177.9(3) no
C4 N5 C7 C8 -.8(3) no
C6 N5 C7 C8 -178.5(3) no
N5 C7 C8 N9 .0(3) no
N3 C4 N9 C8 177.6(3) no
N5 C4 N9 C8 -1.3(3) no
N3 C4 N9 C1' -.5(4) no
N5 C4 N9 C1' -179.4(2) no
C7 C8 N9 C4 .8(3) yes
C7 C8 N9 C1' 178.7(3) yes
C4 N9 C1' O4' 87.6(3) yes
C8 N9 C1' O4' -90.1(3) no
C4 N9 C1' C2' -152.3(2) no
C8 N9 C1' C2' 30.0(4) yes
O4' C1' C2' C3' 25.9(3) no
N9 C1' C2' C3' -96.8(3) no
C1' C2' C3' O3' 90.1(3) no
C1' C2' C3' C4' -30.0(3) no
O3' C3' C4' O4' -92.4(3) no
C2' C3' C4' O4' 24.0(3) no
O3' C3' C4' C5' 149.1(2) no
C2' C3' C4' C5' -94.5(3) no
N9 C1' O4' C4' 114.1(2) no
C2' C1' O4' C4' -11.0(3) no
C5' C4' O4' C1' 114.3(3) no
C3' C4' O4' C1' -8.4(3) no
O4' C4' C5' O5' 170.3(2) no
C3' C4' C5' O5' -71.9(3) yes

loop_
_cod_related_entry_id
_cod_related_entry_database
_cod_related_entry_code
1 ChemSpider 21181877
